data_7008845
loop_
_publ_author_name
'N\'i Dhubhghaill, Orla M'
'Lennon, Joanne'
'Drew, Michael G. B.'

_publ_section_title
;
 Palladium(II) and platinum(II) complexes with tridentate
 iminophosphine ligands; synthesis and structural studies.
;
_journal_issue 19
_journal_name_full 'Dalton transactions (Cambridge, England : 2003)'
_journal_page_first 3213
_journal_page_last 3220
_journal_paper_doi 10.1039/b509834c
_journal_year 2005
_chemical_formula_sum 'C46 H39 Cl2 N O5 P2 Pt'
_chemical_formula_weight 1013.71
_chemical_name_systematic
;
?
;
_space_group_IT_number 14
_symmetry_cell_setting monoclinic
_symmetry_space_group_name_Hall '-P 2yn'
_symmetry_space_group_name_H-M 'P 1 21/n 1'
_atom_sites_solution_hydrogens geom
_atom_sites_solution_primary direct
_atom_sites_solution_secondary difmap
_audit_creation_method SHELXL-97
_cell_angle_alpha 90.00
_cell_angle_beta 98.960(10)
_cell_angle_gamma 90.00
_cell_formula_units_Z 4
_cell_length_a 12.410(14)
_cell_length_b 20.28(2)
_cell_length_c 16.972(17)
_cell_measurement_reflns_used all
_cell_measurement_temperature 293(2)
_cell_measurement_theta_max 26.07
_cell_measurement_theta_min 1.94
_cell_volume 4219(8)
_computing_cell_refinement XDS
_computing_data_collection 'XDS (Kabsch, 1991)'
_computing_data_reduction XDS
_computing_molecular_graphics PLATON(Spek,1994)
_computing_structure_refinement 'SHELXL-93 (Sheldrick, 1993)'
_computing_structure_solution 'SHELXS-86 (Sheldrick, 1990)'
_diffrn_ambient_temperature 293(2)
_diffrn_measurement_device 'Marresearch Image Plate'
_diffrn_measurement_method '95 frames at 2^o intervals, counting time 10 min.'
_diffrn_radiation_monochromator graphite
_diffrn_radiation_source 'fine-focus sealed tube'
_diffrn_radiation_type MoK\a
_diffrn_radiation_wavelength 0.71073
_diffrn_reflns_av_R_equivalents 0.2278
_diffrn_reflns_av_sigmaI/netI 0.4268
_diffrn_reflns_limit_h_max 15
_diffrn_reflns_limit_h_min 0
_diffrn_reflns_limit_k_max 24
_diffrn_reflns_limit_k_min -24
_diffrn_reflns_limit_l_max 19
_diffrn_reflns_limit_l_min -20
_diffrn_reflns_number 10800
_diffrn_reflns_theta_max 26.07
_diffrn_reflns_theta_min 1.94
_exptl_absorpt_coefficient_mu 3.575
_exptl_absorpt_correction_T_max 1.000
_exptl_absorpt_correction_T_min 0.220
_exptl_absorpt_correction_type DIFABS
_exptl_crystal_colour orange
_exptl_crystal_density_diffrn 1.596
_exptl_crystal_density_method 'not measured'
_exptl_crystal_description needle
_exptl_crystal_F_000 2016
_exptl_crystal_size_max 0.35
_exptl_crystal_size_mid 0.05
_exptl_crystal_size_min 0.05
_refine_diff_density_max 1.003
_refine_diff_density_min -1.272
_refine_diff_density_rms 0.211
_refine_ls_extinction_method none
_refine_ls_goodness_of_fit_ref 0.969
_refine_ls_hydrogen_treatment constr
_refine_ls_matrix_type full
_refine_ls_number_parameters 245
_refine_ls_number_reflns 6522
_refine_ls_number_restraints 0
_refine_ls_restrained_S_all 0.969
_refine_ls_R_factor_all 0.3498
_refine_ls_R_factor_gt 0.1197
_refine_ls_shift/su_max 0.033
_refine_ls_shift/su_mean 0.001
_refine_ls_structure_factor_coef Fsqd
_refine_ls_weighting_details 'w=1/[\s^2^(Fo^2^)+(0.1323P)^2^+0.0000P] where P=(Fo^2^+2Fc^2^)/3'
_refine_ls_weighting_scheme calc
_refine_ls_wR_factor_gt 0.2512
_refine_ls_wR_factor_ref 0.3193
_reflns_number_gt 2301
_reflns_number_total 6522
_reflns_threshold_expression >2sigma(I)
_cod_data_source_file b509834c.txt
_cod_data_source_block 26
_cod_depositor_comments
;
The following automatic conversions were performed:

'_refine_ls_weighting_scheme' value 'calc
w=1/[\s^2^(Fo^2^)+(0.1323P)^2^+0.0000P] where P=(Fo^2^+2Fc^2^)/3' was
changed to 'calc'. New tag '_refine_ls_weighting_details' was
created. The value of the new tag was set to
'w=1/[\s^2^(Fo^2^)+(0.1323P)^2^+0.0000P] where P=(Fo^2^+2Fc^2^)/3'.

Automatic conversion script
Id: cif_fix_values 3143 2015-03-26 13:38:13Z robertas 
;
_cod_original_cell_volume 4220(8)
_cod_original_sg_symbol_H-M P21/n
_cod_database_code 7008845

loop_
_symmetry_equiv_pos_as_xyz
'x, y, z'
'-x+1/2, y+1/2, -z+1/2'
'-x, -y, -z'
'x-1/2, -y-1/2, z-1/2'

loop_
_atom_site_label
_atom_site_type_symbol
_atom_site_fract_x
_atom_site_fract_y
_atom_site_fract_z
_atom_site_U_iso_or_equiv
_atom_site_adp_type
_atom_site_occupancy
_atom_site_calc_flag
_atom_site_refinement_flags
_atom_site_disorder_assembly
_atom_site_disorder_group
Pt1 Pt 0.40508(10) 0.93402(6) 0.16781(6) 0.0452(5) Uani 1 d . . .
P1 P 0.4953(6) 0.8410(4) 0.1562(4) 0.044(2) Uani 1 d . . .
P2 P 0.4234(6) 0.9405(4) 0.3027(4) 0.0382(18) Uani 1 d . . .
Cl1 Cl -0.1478(8) 1.0745(5) 0.2270(5) 0.080(3) Uani 1 d . . .
Cl45 Cl -0.0314(7) 1.1043(5) -0.0882(5) 0.081(3) Uani 1 d . . .
N41 N 0.3844(16) 0.9314(11) 0.0457(10) 0.036(5) Uiso 1 d . . .
O11 O -0.059(3) 1.0316(18) 0.2196(18) 0.140(11) Uiso 1 d . . .
O12 O -0.249(2) 1.0427(13) 0.1997(13) 0.094(8) Uiso 1 d . . .
O13 O -0.143(2) 1.0978(15) 0.3018(17) 0.116(9) Uiso 1 d . . .
O14 O -0.133(3) 1.131(3) 0.174(2) 0.203(17) Uiso 1 d . . .
O49 O 0.3077(16) 1.0145(10) 0.1655(10) 0.061(6) Uiso 1 d . . .
C11 C 0.411(2) 0.7691(13) 0.1685(15) 0.046(7) Uiso 1 d . . .
C12 C 0.450(3) 0.7063(16) 0.1557(16) 0.063(9) Uiso 1 d . . .
C13 C 0.375(3) 0.6574(18) 0.1647(17) 0.070(10) Uiso 1 d . . .
C14 C 0.275(3) 0.659(2) 0.186(2) 0.097(12) Uiso 1 d . . .
C15 C 0.250(3) 0.725(2) 0.205(2) 0.095(12) Uiso 1 d . . .
C16 C 0.313(3) 0.7798(17) 0.1972(16) 0.066(9) Uiso 1 d . . .
C21 C 0.636(2) 0.8271(12) 0.2076(13) 0.032(6) Uiso 1 d . . .
C22 C 0.677(2) 0.7762(14) 0.2483(14) 0.047(7) Uiso 1 d . . .
C23 C 0.775(2) 0.7662(15) 0.2722(15) 0.050(8) Uiso 1 d . . .
C24 C 0.859(3) 0.8151(18) 0.2694(18) 0.077(10) Uiso 1 d . . .
C25 C 0.817(3) 0.8752(17) 0.2317(16) 0.065(9) Uiso 1 d . . .
C26 C 0.698(2) 0.8793(14) 0.1986(14) 0.046(7) Uiso 1 d . . .
C31 C 0.506(2) 0.8436(12) 0.0537(12) 0.027(6) Uiso 1 d . . .
C32 C 0.575(3) 0.8069(18) 0.0270(19) 0.080(11) Uiso 1 d . . .
C33 C 0.595(3) 0.8065(18) -0.0551(18) 0.075(10) Uiso 1 d . . .
C34 C 0.534(3) 0.8520(16) -0.1014(18) 0.062(9) Uiso 1 d . . .
C35 C 0.470(2) 0.8996(16) -0.0693(16) 0.055(8) Uiso 1 d . . .
C36 C 0.4527(19) 0.8894(12) 0.0045(12) 0.027(6) Uiso 1 d . . .
C42 C 0.310(2) 0.9645(16) 0.0024(17) 0.060(8) Uiso 1 d . . .
C43 C 0.234(2) 1.0136(13) 0.0285(13) 0.035(6) Uiso 1 d . . .
C44 C 0.158(2) 1.0368(15) -0.0343(16) 0.053(8) Uiso 1 d . . .
C45 C 0.077(3) 1.0773(16) -0.0190(17) 0.063(9) Uiso 1 d . . .
C46 C 0.074(3) 1.0934(17) 0.0658(18) 0.076(10) Uiso 1 d . . .
C47 C 0.160(2) 1.0725(16) 0.1226(17) 0.061(8) Uiso 1 d . . .
C48 C 0.237(2) 1.0295(15) 0.1064(15) 0.047(7) Uiso 1 d . . .
C51 C 0.298(2) 0.9286(17) 0.3420(16) 0.061(8) Uiso 1 d . . .
C52 C 0.304(3) 0.9193(16) 0.4226(18) 0.068(9) Uiso 1 d . . .
C53 C 0.202(4) 0.917(2) 0.456(3) 0.121(16) Uiso 1 d . . .
C54 C 0.106(3) 0.9197(18) 0.407(2) 0.083(11) Uiso 1 d . . .
C55 C 0.101(3) 0.9274(15) 0.3247(17) 0.062(8) Uiso 1 d . . .
C56 C 0.200(3) 0.9386(16) 0.2958(17) 0.063(8) Uiso 1 d . . .
C57 C 0.002(3) 0.919(2) 0.445(2) 0.113(15) Uiso 1 d . . .
C61 C 0.518(2) 0.8813(15) 0.3578(14) 0.046(7) Uiso 1 d . . .
C62 C 0.626(2) 0.9003(15) 0.3891(15) 0.051(8) Uiso 1 d . . .
C63 C 0.690(3) 0.8592(17) 0.4281(17) 0.069(9) Uiso 1 d . . .
C64 C 0.670(3) 0.7949(18) 0.4376(18) 0.075(10) Uiso 1 d . . .
C65 C 0.557(2) 0.7724(16) 0.4109(15) 0.057(8) Uiso 1 d . . .
C66 C 0.487(2) 0.8174(14) 0.3692(14) 0.049(7) Uiso 1 d . . .
C67 C 0.744(2) 0.7354(15) 0.4756(16) 0.061(9) Uiso 1 d . . .
C71 C 0.4746(14) 1.0229(7) 0.3337(9) 0.040(7) Uiso 1 d G . .
C72 C 0.4320(12) 1.0558(8) 0.3938(9) 0.039(6) Uiso 1 d G . .
C73 C 0.4701(15) 1.1182(8) 0.4177(9) 0.057(8) Uiso 1 d G . .
C74 C 0.5509(16) 1.1477(7) 0.3816(11) 0.066(9) Uiso 1 d G . .
C75 C 0.5935(13) 1.1149(9) 0.3215(10) 0.064(9) Uiso 1 d G . .
C76 C 0.5554(14) 1.0525(8) 0.2975(8) 0.042(7) Uiso 1 d G . .
C77 C 0.597(3) 1.216(2) 0.408(2) 0.103(13) Uiso 1 d . . .
H12 H 0.5187 0.6981 0.1426 0.075 Uiso 1 calc R . .
H13 H 0.3983 0.6153 0.1536 0.084 Uiso 1 calc R . .
H14 H 0.2297 0.6226 0.1889 0.116 Uiso 1 calc R . .
H15 H 0.1848 0.7321 0.2237 0.114 Uiso 1 calc R . .
H16 H 0.2920 0.8217 0.2105 0.079 Uiso 1 calc R . .
H22 H 0.6284 0.7444 0.2604 0.057 Uiso 1 calc R . .
H23 H 0.7953 0.7249 0.2933 0.059 Uiso 1 calc R . .
H24 H 0.9326 0.8082 0.2897 0.093 Uiso 1 calc R . .
H25 H 0.8633 0.9110 0.2279 0.078 Uiso 1 calc R . .
H26 H 0.6679 0.9170 0.1727 0.055 Uiso 1 calc R . .
H32 H 0.6149 0.7780 0.0626 0.096 Uiso 1 calc R . .
H33 H 0.6439 0.7781 -0.0739 0.090 Uiso 1 calc R . .
H34 H 0.5353 0.8518 -0.1561 0.074 Uiso 1 calc R . .
H35 H 0.4423 0.9362 -0.0985 0.066 Uiso 1 calc R . .
H42 H 0.3027 0.9571 -0.0523 0.072 Uiso 1 calc R . .
H44 H 0.1624 1.0245 -0.0864 0.063 Uiso 1 calc R . .
H46 H 0.0162 1.1169 0.0807 0.091 Uiso 1 calc R . .
H47 H 0.1652 1.0889 0.1742 0.073 Uiso 1 calc R . .
H47A H 0.5963 1.2218 0.4644 0.123 Uiso 1 calc R . .
H47B H 0.5528 1.2500 0.3794 0.123 Uiso 1 calc R . .
H47C H 0.6705 1.2200 0.3977 0.123 Uiso 1 calc R . .
H52 H 0.3711 0.9142 0.4553 0.081 Uiso 1 calc R . .
H53 H 0.2032 0.9147 0.5111 0.145 Uiso 1 calc R . .
H55 H 0.0354 0.9253 0.2903 0.074 Uiso 1 calc R . .
H56 H 0.1982 0.9533 0.2437 0.076 Uiso 1 calc R . .
H57A H -0.0483 0.9506 0.4196 0.136 Uiso 1 calc R . .
H57B H 0.0203 0.9288 0.5009 0.136 Uiso 1 calc R . .
H57C H -0.0300 0.8755 0.4390 0.136 Uiso 1 calc R . .
H62 H 0.6501 0.9429 0.3810 0.061 Uiso 1 calc R . .
H63 H 0.7580 0.8748 0.4523 0.082 Uiso 1 calc R . .
H65 H 0.5347 0.7300 0.4216 0.069 Uiso 1 calc R . .
H66 H 0.4163 0.8041 0.3482 0.058 Uiso 1 calc R . .
H67A H 0.8091 0.7527 0.5071 0.074 Uiso 1 calc R . .
H67B H 0.7638 0.7083 0.4338 0.074 Uiso 1 calc R . .
H67C H 0.7047 0.7096 0.5089 0.074 Uiso 1 calc R . .
H72 H 0.3779 1.0360 0.4179 0.046 Uiso 1 calc R . .
H73 H 0.4416 1.1402 0.4579 0.069 Uiso 1 calc R . .
H75 H 0.6476 1.1347 0.2973 0.077 Uiso 1 calc R . .
H76 H 0.5839 1.0305 0.2573 0.050 Uiso 1 calc R . .

loop_
_atom_site_aniso_label
_atom_site_aniso_U_11
_atom_site_aniso_U_22
_atom_site_aniso_U_33
_atom_site_aniso_U_23
_atom_site_aniso_U_13
_atom_site_aniso_U_12
Pt1 0.0482(8) 0.0440(7) 0.0428(6) 0.0031(7) 0.0055(5) 0.0061(8)
P1 0.049(6) 0.041(5) 0.042(4) 0.005(3) 0.003(4) 0.001(4)
P2 0.027(4) 0.037(5) 0.053(4) -0.005(4) 0.015(3) 0.002(4)
Cl45 0.056(6) 0.076(7) 0.108(7) 0.011(5) 0.002(5) 0.026(5)
Cl1 0.072(7) 0.076(7) 0.091(6) -0.036(5) 0.010(5) 0.000(6)

loop_
_atom_type_symbol
_atom_type_description
_atom_type_scat_dispersion_real
_atom_type_scat_dispersion_imag
_atom_type_scat_source
C C 0.0033 0.0016 'International Tables Vol C Tables 4.2.6.8 and 6.1.1.4'
H H 0.0000 0.0000 'International Tables Vol C Tables 4.2.6.8 and 6.1.1.4'
N N 0.0061 0.0033 'International Tables Vol C Tables 4.2.6.8 and 6.1.1.4'
O O 0.0106 0.0060 'International Tables Vol C Tables 4.2.6.8 and 6.1.1.4'
Pt Pt -1.7033 8.3905 'International Tables Vol C Tables 4.2.6.8 and 6.1.1.4'
P P 0.1023 0.0942 'International Tables Vol C Tables 4.2.6.8 and 6.1.1.4'
Br Br -0.2901 2.4595 'International Tables Vol C Tables 4.2.6.8 and 6.1.1.4'
Cl Cl 0.1484 0.1585 'International Tables Vol C Tables 4.2.6.8 and 6.1.1.4'

loop_
_geom_angle_atom_site_label_1
_geom_angle_atom_site_label_2
_geom_angle_atom_site_label_3
_geom_angle
_geom_angle_site_symmetry_1
_geom_angle_site_symmetry_3
_geom_angle_publ_flag
O49 Pt1 N41 91.2(8) . . ?
O49 Pt1 P1 172.1(5) . . ?
N41 Pt1 P1 82.7(6) . . ?
O49 Pt1 P2 86.5(5) . . ?
N41 Pt1 P2 177.7(6) . . ?
P1 Pt1 P2 99.6(3) . . ?
C31 P1 C11 105.6(12) . . ?
C31 P1 C21 105.0(12) . . ?
C11 P1 C21 109.8(12) . . ?
C31 P1 Pt1 100.3(8) . . ?
C11 P1 Pt1 111.4(10) . . ?
C21 P1 Pt1 122.7(8) . . ?
C22 C21 C26 120(3) . . ?
C22 C21 P1 130(2) . . ?
C26 C21 P1 110.2(19) . . ?
C23 C22 C21 126(3) . . ?
C22 C23 C24 124(3) . . ?
C25 C24 C23 112(3) . . ?
C24 C25 C26 119(3) . . ?
C21 C26 C25 118(3) . . ?
C12 C11 C16 123(3) . . ?
C12 C11 P1 120(3) . . ?
C16 C11 P1 117(2) . . ?
C13 C12 C11 113(3) . . ?
C14 C13 C12 133(4) . . ?
C13 C14 C15 109(4) . . ?
C16 C15 C14 127(4) . . ?
C15 C16 C11 117(3) . . ?
C32 C31 C36 118(2) . . ?
C32 C31 P1 120(2) . . ?
C36 C31 P1 121.5(19) . . ?
C35 C36 C31 124(3) . . ?
C35 C36 N41 124(2) . . ?
C31 C36 N41 111.9(19) . . ?
C36 C35 C34 117(3) . . ?
C33 C34 C35 122(3) . . ?
C34 C33 C32 113(3) . . ?
C31 C32 C33 125(3) . . ?
C51 P2 C61 104.2(14) . . ?
C51 P2 C71 107.2(12) . . ?
C61 P2 C71 106.5(11) . . ?
C51 P2 Pt1 114.2(9) . . ?
C61 P2 Pt1 115.7(9) . . ?
C71 P2 Pt1 108.5(6) . . ?
C72 C71 C76 120.0 . . ?
C72 C71 P2 119.5(10) . . ?
C76 C71 P2 120.5(10) . . ?
C71 C72 C73 120.0 . . ?
C74 C73 C72 120.0 . . ?
C73 C74 C75 120.0 . . ?
C73 C74 C77 121.2(19) . . ?
C75 C74 C77 118.7(19) . . ?
C76 C75 C74 120.0 . . ?
C75 C76 C71 120.0 . . ?
C56 C51 C52 120(3) . . ?
C56 C51 P2 121(2) . . ?
C52 C51 P2 118(2) . . ?
C51 C52 C53 118(3) . . ?
C54 C53 C52 120(4) . . ?
C53 C54 C55 121(4) . . ?
C53 C54 C57 117(4) . . ?
C55 C54 C57 121(3) . . ?
C54 C55 C56 118(3) . . ?
C51 C56 C55 122(3) . . ?
C66 C61 C62 118(3) . . ?
C66 C61 P2 121(2) . . ?
C62 C61 P2 121(2) . . ?
C63 C62 C61 120(3) . . ?
C62 C63 C64 126(3) . . ?
C63 C64 C65 117(3) . . ?
C63 C64 C67 132(3) . . ?
C65 C64 C67 111(3) . . ?
C66 C65 C64 117(3) . . ?
C65 C66 C61 122(3) . . ?
C42 N41 C36 117(2) . . ?
C42 N41 Pt1 122(2) . . ?
C36 N41 Pt1 120.7(14) . . ?
N41 C42 C43 128(3) . . ?
C48 C43 C44 125(3) . . ?
C48 C43 C42 122(2) . . ?
C44 C43 C42 113(2) . . ?
C45 C44 C43 120(3) . . ?
C44 C45 C46 117(3) . . ?
C44 C45 Cl45 126(2) . . ?
C46 C45 Cl45 117(3) . . ?
C47 C46 C45 118(3) . . ?
C48 C47 C46 123(3) . . ?
O49 C48 C47 115(2) . . ?
O49 C48 C43 129(3) . . ?
C47 C48 C43 116(2) . . ?
C48 O49 Pt1 123.2(18) . . ?
O13 Cl1 O12 111.8(17) . . ?
O13 Cl1 O11 112.3(18) . . ?
O12 Cl1 O11 110.3(19) . . ?
O13 Cl1 O14 108(2) . . ?
O12 Cl1 O14 110(2) . . ?
O11 Cl1 O14 105(2) . . ?

loop_
_geom_bond_atom_site_label_1
_geom_bond_atom_site_label_2
_geom_bond_distance
_geom_bond_site_symmetry_2
_geom_bond_publ_flag
Pt1 O49 2.03(2) . ?
Pt1 N41 2.049(17) . ?
Pt1 P1 2.219(8) . ?
Pt1 P2 2.269(7) . ?
P1 C31 1.77(2) . ?
P1 C11 1.82(3) . ?
P1 C21 1.84(2) . ?
C21 C22 1.30(3) . ?
C21 C26 1.33(3) . ?
C22 C23 1.23(3) . ?
C23 C24 1.45(4) . ?
C24 C25 1.44(4) . ?
C25 C26 1.51(4) . ?
C11 C12 1.39(4) . ?
C11 C16 1.40(4) . ?
C12 C13 1.38(4) . ?
C13 C14 1.35(4) . ?
C14 C15 1.42(5) . ?
C15 C16 1.38(5) . ?
C31 C32 1.26(4) . ?
C31 C36 1.35(3) . ?
C36 C35 1.32(3) . ?
C36 N41 1.46(3) . ?
C35 C34 1.41(4) . ?
C34 C33 1.36(4) . ?
C33 C32 1.45(4) . ?
P2 C51 1.80(3) . ?
P2 C61 1.83(3) . ?
P2 C71 1.835(15) . ?
C71 C72 1.3900 . ?
C71 C76 1.3900 . ?
C72 C73 1.3900 . ?
C73 C74 1.3900 . ?
C74 C75 1.3900 . ?
C74 C77 1.55(4) . ?
C75 C76 1.3900 . ?
C51 C56 1.36(4) . ?
C51 C52 1.37(4) . ?
C52 C53 1.47(5) . ?
C53 C54 1.34(5) . ?
C54 C55 1.40(4) . ?
C54 C57 1.52(5) . ?
C55 C56 1.41(4) . ?
C61 C66 1.38(4) . ?
C61 C62 1.42(4) . ?
C62 C63 1.27(4) . ?
C63 C64 1.34(4) . ?
C64 C65 1.47(4) . ?
C64 C67 1.59(4) . ?
C65 C66 1.38(4) . ?
N41 C42 1.28(3) . ?
C42 C43 1.49(4) . ?
C43 C48 1.36(3) . ?
C43 C44 1.39(3) . ?
C44 C45 1.35(4) . ?
C45 C46 1.48(4) . ?
C45 Cl45 1.73(3) . ?
C46 C47 1.39(4) . ?
C47 C48 1.35(4) . ?
C48 O49 1.26(3) . ?
Cl1 O13 1.35(3) . ?
Cl1 O12 1.42(3) . ?
Cl1 O11 1.42(3) . ?
Cl1 O14 1.49(5) . ?
